data_1565155
loop_
_publ_author_name
'Tang, Haiming'
'Saunders, Graham C.'
'Raymond, Onyekachi'
'Ma, Xiaochuan'
'Henderson, William'

_publ_section_title
;
 Pyrrole thioamide complexes of organo-rhodium(III), -iridium(III) and
 -ruthenium(II)
;
_journal_name_full 'Inorganica Chimica Acta'
_journal_page_first 119545
_journal_paper_doi 10.1016/j.ica.2020.119545
_journal_volume 506
_journal_year 2020
_chemical_formula_moiety '2(C23 H27 Ir N2 S)'
_chemical_formula_sum 'C46 H54 Ir2 N4 S2'
_chemical_formula_weight 1111.533
_space_group_crystal_system triclinic
_space_group_IT_number 2
_space_group_name_Hall '-P 1'
_space_group_name_H-M_alt 'P -1'
_symmetry_Int_Tables_number 2
_atom_sites_solution_primary iterative
_cell_angle_alpha 90.321(2)
_cell_angle_beta 96.465(2)
_cell_angle_gamma 90.118(3)
_cell_formula_units_Z 2
_cell_length_a 11.6590(4)
_cell_length_b 12.5787(4)
_cell_length_c 14.1070(3)
_cell_measurement_reflns_used 9717
_cell_measurement_temperature 99.97(11)
_cell_measurement_theta_max 73.9470
_cell_measurement_theta_min 3.0970
_cell_volume 2055.67(11)
_computing_cell_refinement
;
CrysAlisPro, Agilent Technologies,
Version 1.171.37.35h (release 09-02-2015 CrysAlis171 .NET)
(compiled Feb  9 2015,16:26:32)
;
_computing_data_collection
;
CrysAlisPro, Agilent Technologies,
Version 1.171.37.35h (release 09-02-2015 CrysAlis171 .NET)
(compiled Feb  9 2015,16:26:32)
;
_computing_data_reduction
;
CrysAlisPro, Agilent Technologies,
Version 1.171.37.35h (release 09-02-2015 CrysAlis171 .NET)
(compiled Feb  9 2015,16:26:32)
;
_computing_molecular_graphics 'Olex2 1.3 (Dolomanov et al., 2009)'
_computing_publication_material 'Olex2 1.3 (Dolomanov et al., 2009)'
_computing_structure_refinement 'olex2.refine 1.3 (Bourhis et al., 2015)'
_computing_structure_solution 'olex2.solve 1.3 (Bourhis et al., 2015)'
_diffrn_ambient_environment N~2~
_diffrn_ambient_temperature 99.97(11)
_diffrn_detector 'CCD plate'
_diffrn_detector_area_resol_mean 10.7110
_diffrn_detector_type Atlas
_diffrn_measured_fraction_theta_full 0.9697
_diffrn_measured_fraction_theta_max 0.9420
_diffrn_measurement_details
;
#__ type_ start__ end____ width___ exp.time_
  1 omega  -38.00  -13.00   1.0000    1.0000
omega____ theta____ kappa____ phi______ frames
    -      -40.5478  -57.0000    0.0000 25

#__ type_ start__ end____ width___ exp.time_
  2 omega  -98.00  -21.00   1.0000    1.0000
omega____ theta____ kappa____ phi______ frames
    -      -40.5478  -77.0000  -90.0000 77

#__ type_ start__ end____ width___ exp.time_
  3 omega -107.00  -72.00   1.0000    1.0000
omega____ theta____ kappa____ phi______ frames
    -      -40.5478  -57.0000    0.0000 35

#__ type_ start__ end____ width___ exp.time_
  4 omega  -97.00   -8.00   1.0000    1.0000
omega____ theta____ kappa____ phi______ frames
    -      -40.5478  125.0000  -30.0000 89

#__ type_ start__ end____ width___ exp.time_
  5 omega   44.00   71.00   1.0000    2.4350
omega____ theta____ kappa____ phi______ frames
    -      106.8887  -45.0000  120.0000 27

#__ type_ start__ end____ width___ exp.time_
  6 omega   32.00   67.00   1.0000    2.4350
omega____ theta____ kappa____ phi______ frames
    -      106.8887  -30.0000  -90.0000 35

#__ type_ start__ end____ width___ exp.time_
  7 omega   32.00   69.00   1.0000    2.4350
omega____ theta____ kappa____ phi______ frames
    -      106.8887  -30.0000  -30.0000 37

#__ type_ start__ end____ width___ exp.time_
  8 omega   38.00   68.00   1.0000    2.4350
omega____ theta____ kappa____ phi______ frames
    -      106.8887  -30.0000    0.0000 30

#__ type_ start__ end____ width___ exp.time_
  9 omega   43.00   69.00   1.0000    2.4350
omega____ theta____ kappa____ phi______ frames
    -      106.8887  -45.0000   30.0000 26

#__ type_ start__ end____ width___ exp.time_
 10 omega   36.00   66.00   1.0000    2.4350
omega____ theta____ kappa____ phi______ frames
    -      106.8887  -30.0000  -60.0000 30

#__ type_ start__ end____ width___ exp.time_
 11 omega   43.00   96.00   1.0000    2.4350
omega____ theta____ kappa____ phi______ frames
    -      106.8887  -94.0000    0.0000 53

#__ type_ start__ end____ width___ exp.time_
 12 omega   39.00   69.00   1.0000    2.4350
omega____ theta____ kappa____ phi______ frames
    -      106.8887  -30.0000 -150.0000 30

#__ type_ start__ end____ width___ exp.time_
 13 omega   65.00  120.00   1.0000    2.4350
omega____ theta____ kappa____ phi______ frames
    -      106.8887 -125.0000   90.0000 55

#__ type_ start__ end____ width___ exp.time_
 14 omega   31.00   69.00   1.0000    2.4350
omega____ theta____ kappa____ phi______ frames
    -      106.8887  -30.0000 -180.0000 38

#__ type_ start__ end____ width___ exp.time_
 15 omega   51.00  113.00   1.0000    2.4350
omega____ theta____ kappa____ phi______ frames
    -      106.8887 -125.0000  -60.0000 62

#__ type_ start__ end____ width___ exp.time_
 16 omega   48.00   77.00   1.0000    2.4350
omega____ theta____ kappa____ phi______ frames
    -      106.8887  -45.0000 -120.0000 29

#__ type_ start__ end____ width___ exp.time_
 17 omega -117.00   -8.00   1.0000    1.0000
omega____ theta____ kappa____ phi______ frames
    -      -40.5478  -77.0000  -30.0000 109

#__ type_ start__ end____ width___ exp.time_
 18 omega -113.00  -12.00   1.0000    1.0000
omega____ theta____ kappa____ phi______ frames
    -      -40.5478  -57.0000  120.0000 101

#__ type_ start__ end____ width___ exp.time_
 19 omega   16.00  115.00   1.0000    1.0000
omega____ theta____ kappa____ phi______ frames
    -       40.5478   38.0000 -120.0000 99

#__ type_ start__ end____ width___ exp.time_
 20 omega  -34.00   65.00   1.0000    1.0000
omega____ theta____ kappa____ phi______ frames
    -       40.5478  -38.0000  150.0000 99

#__ type_ start__ end____ width___ exp.time_
 21 omega   81.00  158.00   1.0000    2.4350
omega____ theta____ kappa____ phi______ frames
    -      106.8887   45.0000   60.0000 77

#__ type_ start__ end____ width___ exp.time_
 22 omega   79.00  158.00   1.0000    2.4350
omega____ theta____ kappa____ phi______ frames
    -      106.8887   30.0000  120.0000 79

#__ type_ start__ end____ width___ exp.time_
 23 omega   79.00  158.00   1.0000    2.4350
omega____ theta____ kappa____ phi______ frames
    -      106.8887   30.0000   30.0000 79

#__ type_ start__ end____ width___ exp.time_
 24 omega   24.00  109.00   1.0000    2.4350
omega____ theta____ kappa____ phi______ frames
    -      106.8887  -94.0000 -180.0000 85

#__ type_ start__ end____ width___ exp.time_
 25 omega   81.00  158.00   1.0000    2.4350
omega____ theta____ kappa____ phi______ frames
    -      106.8887   45.0000  -60.0000 77

#__ type_ start__ end____ width___ exp.time_
 26 omega   78.00  158.00   1.0000    2.4350
omega____ theta____ kappa____ phi______ frames
    -      106.8887   61.0000 -120.0000 80

#__ type_ start__ end____ width___ exp.time_
 27 omega   79.00  158.00   1.0000    2.4350
omega____ theta____ kappa____ phi______ frames
    -      106.8887   30.0000 -150.0000 79

#__ type_ start__ end____ width___ exp.time_
 28 omega   34.00   77.00   1.0000    2.4350
omega____ theta____ kappa____ phi______ frames
    -      106.8887  -45.0000   60.0000 43
;
_diffrn_measurement_device 'four-circle diffractometer'
_diffrn_measurement_device_type 'SuperNova, Single source at offset, Atlas'
_diffrn_measurement_method '\w scans'
_diffrn_orient_matrix_UB_11 0.0595481000
_diffrn_orient_matrix_UB_12 -0.1067629000
_diffrn_orient_matrix_UB_13 -0.0161352000
_diffrn_orient_matrix_UB_21 0.1175831000
_diffrn_orient_matrix_UB_22 0.0571827000
_diffrn_orient_matrix_UB_23 0.0058589000
_diffrn_orient_matrix_UB_31 0.0176663000
_diffrn_orient_matrix_UB_32 -0.0182263000
_diffrn_orient_matrix_UB_33 0.1085578000
_diffrn_radiation_monochromator mirror
_diffrn_radiation_probe x-ray
_diffrn_radiation_type 'Cu K\a'
_diffrn_radiation_wavelength 1.54184
_diffrn_reflns_av_R_equivalents 0.0554
_diffrn_reflns_av_unetI/netI 0.0620
_diffrn_reflns_Laue_measured_fraction_full 0.9697
_diffrn_reflns_Laue_measured_fraction_max 0.9420
_diffrn_reflns_limit_h_max 14
_diffrn_reflns_limit_h_min -14
_diffrn_reflns_limit_k_max 15
_diffrn_reflns_limit_k_min -15
_diffrn_reflns_limit_l_max 17
_diffrn_reflns_limit_l_min -15
_diffrn_reflns_number 19158
_diffrn_reflns_point_group_measured_fraction_full 0.9697
_diffrn_reflns_point_group_measured_fraction_max 0.9420
_diffrn_reflns_theta_full 70.0000
_diffrn_reflns_theta_max 73.99
_diffrn_reflns_theta_min 3.15
_diffrn_source 'sealed X-ray tube'
_diffrn_source_type 'SuperNova (Cu) X-ray Source'
_exptl_absorpt_coefficient_mu 13.582
_exptl_absorpt_correction_T_max 1.00000
_exptl_absorpt_correction_T_min 0.44319
_exptl_absorpt_correction_type multi-scan
_exptl_absorpt_process_details
;
CrysAlisPro, Agilent Technologies,
Version 1.171.37.35h (release 09-02-2015 CrysAlis171 .NET)
(compiled Feb  9 2015,16:26:32)
Empirical absorption correction using spherical harmonics,
 implemented in SCALE3 ABSPACK scaling algorithm.
Empirical absorption correction using spherical harmonics,
 implemented in SCALE3 ABSPACK scaling algorithm.
;
_exptl_crystal_colour 'light orange'
_exptl_crystal_colour_modifier light
_exptl_crystal_colour_primary orange
_exptl_crystal_density_diffrn 1.796
_exptl_crystal_description plate
_exptl_crystal_F_000 1074.783
_exptl_crystal_size_max 0.1023
_exptl_crystal_size_mid 0.0796
_exptl_crystal_size_min 0.019
_refine_diff_density_max 1.6479
_refine_diff_density_min -2.1387
_refine_diff_density_rms 0.4028
_refine_ls_d_res_high 0.8020
_refine_ls_d_res_low 14.0170
_refine_ls_goodness_of_fit_ref 1.0383
_refine_ls_hydrogen_treatment constr
_refine_ls_matrix_type full
_refine_ls_number_constraints 80
_refine_ls_number_parameters 501
_refine_ls_number_reflns 7878
_refine_ls_number_restraints 0
_refine_ls_restrained_S_all 1.0383
_refine_ls_R_factor_all 0.0527
_refine_ls_R_factor_gt 0.0340
_refine_ls_shift/su_max 0.0007
_refine_ls_shift/su_mean 0.0000
_refine_ls_structure_factor_coef Fsqd
_refine_ls_weighting_details 'w=1/[\s^2^(Fo^2^)+(0.0275P)^2^+11.7744P] where P=(Fo^2^+2Fc^2^)/3'
_refine_ls_weighting_scheme calc
_refine_ls_wR_factor_gt 0.0758
_refine_ls_wR_factor_ref 0.0828
_reflns_Friedel_coverage 0.0
_reflns_limit_h_max 14
_reflns_limit_h_min -14
_reflns_limit_k_max 15
_reflns_limit_k_min -15
_reflns_limit_l_max 17
_reflns_limit_l_min 0
_reflns_number_gt 6351
_reflns_number_total 7878
_reflns_threshold_expression I>=2u(I)
_cod_data_source_file Crystal2bnew.cif
_cod_data_source_block Crystal111
_cod_original_cell_volume 2055.67(10)
_cod_database_code 1565155
_reflns_odcompleteness_completeness 97.93
_reflns_odcompleteness_iscentric 1
_reflns_odcompleteness_theta 66.97
_olex2_refinement_description
;
1. Fixed Uiso
 At 1.2 times of:
  All C(H) groups
 At 1.5 times of:
  All C(H,H,H) groups
2.a Aromatic/amide H refined with riding coordinates:
 C36(H36), C35(H35), C16(H16), C12(H12), C2(H2), C32(H32), C22(H22), C15(H15),
 C33(H33), C13(H13), C34(H34), C14(H14)
2.b Idealised Me refined as rotating group:
 C59(H59a,H59b,H59c), C60(H60a,H60b,H60c), C49(H49a,H49b,H49c), C26(H26a,H26b,
 H26c), C6(H6a,H6b,H6c), C56(H56a,H56b,H56c), C48(H48a,H48b,H48c), C46(H46a,
 H46b,H46c), C50(H50a,H50b,H50c), C25(H25a,H25b,H25c), C5(H5a,H5b,H5c),
 C58(H58a,H58b,H58c), C57(H57a,H57b,H57c), C47(H47a,H47b,H47c)
;
_olex2_submission_special_instructions 'No special instructions were received'

loop_
_space_group_symop_id
_space_group_symop_operation_xyz
1 x,y,z
2 -x,-y,-z

loop_
_atom_site_label
_atom_site_type_symbol
_atom_site_fract_x
_atom_site_fract_y
_atom_site_fract_z
_atom_site_U_iso_or_equiv
_atom_site_adp_type
_atom_site_occupancy
_atom_site_refinement_flags_posn
Ir1 Ir 0.036724(19) 0.115317(18) 0.573346(18) 0.01287(7) Uani 1.000000 .
Ir2 Ir -0.41399(2) 0.618629(18) 0.012292(18) 0.01325(7) Uani 1.000000 .
S1 S -0.00317(11) 0.06753(11) 0.40872(11) 0.0138(3) Uani 1.000000 .
S2 S -0.61222(11) 0.56659(11) 0.00839(10) 0.0133(3) Uani 1.000000 .
N4 N -0.7101(4) 0.6310(4) 0.1696(4) 0.0191(11) Uani 1.000000 .
C29 C -0.6485(5) 0.5624(5) 0.1316(5) 0.0170(12) Uani 1.000000 .
C36 C -0.7397(5) 0.8189(5) 0.1775(5) 0.0221(14) Uani 1.000000 .
H36 H -0.7012(5) 0.8172(5) 0.2389(5) 0.0265(17) Uiso 1.000000 R
C31 C -0.7548(5) 0.7247(5) 0.1239(5) 0.0169(12) Uani 1.000000 .
C35 C -0.7822(5) 0.9151(5) 0.1394(5) 0.0203(13) Uani 1.000000 .
H35 H -0.7696(5) 0.9777(5) 0.1744(5) 0.0243(16) Uiso 1.000000 R
N2 N 0.1742(4) 0.1258(4) 0.3055(4) 0.0173(11) Uani 1.000000 .
C24 C -0.5944(5) 0.4745(5) 0.1850(4) 0.0141(12) Uani 1.000000 .
C53 C 0.1120(5) 0.1527(5) 0.7182(4) 0.0155(12) Uani 1.000000 .
C59 C 0.2770(5) 0.0221(5) 0.6819(5) 0.0215(14) Uani 1.000000 .
H59a H 0.2350(16) -0.0304(16) 0.713(3) 0.032(2) Uiso 1.000000 GR
H59b H 0.298(4) -0.006(2) 0.6230(6) 0.032(2) Uiso 1.000000 GR
H59c H 0.346(2) 0.0416(9) 0.722(3) 0.032(2) Uiso 1.000000 GR
C51 C 0.1202(5) 0.2731(5) 0.5927(5) 0.0166(12) Uani 1.000000 .
C11 C 0.1159(5) 0.2217(5) 0.2790(5) 0.0183(13) Uani 1.000000 .
C60 C 0.2994(5) 0.1960(5) 0.5195(5) 0.0227(14) Uani 1.000000 .
H60a H 0.330(3) 0.1260(9) 0.512(3) 0.034(2) Uiso 1.000000 GR
H60b H 0.2657(11) 0.221(4) 0.4586(12) 0.034(2) Uiso 1.000000 GR
H60c H 0.360(2) 0.243(3) 0.5445(19) 0.034(2) Uiso 1.000000 GR
C16 C -0.0016(5) 0.2256(5) 0.2422(5) 0.0213(13) Uani 1.000000 .
H16 H -0.0455(5) 0.1637(5) 0.2365(5) 0.0256(16) Uiso 1.000000 R
C41 C -0.2346(5) 0.6580(5) 0.0550(5) 0.0189(13) Uani 1.000000 .
C9 C 0.1355(5) 0.0563(5) 0.3599(4) 0.0145(12) Uani 1.000000 .
C54 C 0.2027(5) 0.1189(5) 0.6618(5) 0.0170(12) Uani 1.000000 .
C12 C 0.1808(5) 0.3149(5) 0.2825(5) 0.0181(13) Uani 1.000000 .
H12 H 0.2592(5) 0.3127(5) 0.3041(5) 0.0217(15) Uiso 1.000000 R
N1 N -0.1436(4) 0.1157(4) 0.5631(4) 0.0151(10) Uani 1.000000 .
N3 N -0.5475(4) 0.3930(4) 0.1357(4) 0.0157(10) Uani 1.000000 .
C44 C -0.3777(5) 0.7093(5) 0.1473(4) 0.0142(12) Uani 1.000000 .
C21 C -0.4908(5) 0.3265(5) 0.2000(5) 0.0202(13) Uani 1.000000 .
C52 C 0.0629(5) 0.2483(5) 0.6752(5) 0.0207(14) Uani 1.000000 .
C55 C 0.2086(5) 0.1923(5) 0.5872(5) 0.0163(12) Uani 1.000000 .
C2 C 0.3308(5) -0.1549(5) 0.4510(5) 0.0212(14) Uani 1.000000 .
H2 H 0.4001(5) -0.1898(5) 0.4684(5) 0.0254(16) Uiso 1.000000 R
C49 C -0.4459(5) 0.7211(5) 0.2297(5) 0.0208(13) Uani 1.000000 .
H49a H -0.455(4) 0.6529(8) 0.258(2) 0.031(2) Uiso 1.000000 GR
H49b H -0.406(2) 0.769(3) 0.2760(17) 0.031(2) Uiso 1.000000 GR
H49c H -0.5206(16) 0.749(4) 0.2081(7) 0.031(2) Uiso 1.000000 GR
C45 C -0.2895(5) 0.6338(5) 0.1383(5) 0.0191(13) Uani 1.000000 .
C4 C 0.1991(5) -0.0365(5) 0.3930(4) 0.0145(12) Uani 1.000000 .
C1 C -0.2223(5) 0.1881(5) 0.5283(5) 0.0193(13) Uani 1.000000 .
C32 C -0.8203(6) 0.7273(5) 0.0343(5) 0.0218(14) Uani 1.000000 .
H32 H -0.8336(6) 0.6650(5) -0.0010(5) 0.0262(16) Uiso 1.000000 R
C42 C -0.2918(5) 0.7506(5) 0.0114(5) 0.0221(14) Uani 1.000000 .
C22 C -0.5011(5) 0.3667(5) 0.2916(5) 0.0231(14) Uani 1.000000 .
H22 H -0.4694(5) 0.3368(5) 0.3487(5) 0.0278(17) Uiso 1.000000 R
C15 C -0.0510(6) 0.3216(5) 0.2146(5) 0.0246(14) Uani 1.000000 .
H15 H -0.1288(6) 0.3241(5) 0.1912(5) 0.0295(17) Uiso 1.000000 R
C26 C -0.6002(6) 0.5265(6) 0.3641(5) 0.0269(15) Uani 1.000000 .
H26a H -0.663(3) 0.494(2) 0.391(2) 0.040(2) Uiso 1.000000 GR
H26b H -0.5354(15) 0.533(4) 0.4122(18) 0.040(2) Uiso 1.000000 GR
H26c H -0.623(4) 0.5957(15) 0.3408(9) 0.040(2) Uiso 1.000000 GR
C6 C 0.4106(5) 0.0033(5) 0.3603(5) 0.0239(14) Uani 1.000000 .
H6a H 0.4806(13) -0.001(3) 0.4030(19) 0.036(2) Uiso 1.000000 GR
H6b H 0.423(3) -0.025(3) 0.2989(17) 0.036(2) Uiso 1.000000 GR
H6c H 0.387(2) 0.0764(9) 0.354(4) 0.036(2) Uiso 1.000000 GR
C33 C -0.8649(6) 0.8223(6) -0.0014(5) 0.0259(15) Uani 1.000000 .
H33 H -0.9100(6) 0.8230(6) -0.0601(5) 0.0311(18) Uiso 1.000000 R
C56 C 0.1073(6) 0.3710(5) 0.5334(5) 0.0240(14) Uani 1.000000 .
H56a H 0.109(4) 0.3525(7) 0.4675(6) 0.036(2) Uiso 1.000000 GR
H56b H 0.035(2) 0.404(2) 0.541(3) 0.036(2) Uiso 1.000000 GR
H56c H 0.169(3) 0.4193(18) 0.553(2) 0.036(2) Uiso 1.000000 GR
C48 C -0.4533(7) 0.8815(5) 0.0556(5) 0.0300(16) Uani 1.000000 .
H48a H -0.5304(14) 0.8657(12) 0.069(4) 0.045(2) Uiso 1.000000 GR
H48b H -0.421(3) 0.9354(16) 0.099(3) 0.045(2) Uiso 1.000000 GR
H48c H -0.455(4) 0.907(3) -0.0087(12) 0.045(2) Uiso 1.000000 GR
C46 C -0.1325(5) 0.6043(6) 0.0203(5) 0.0269(15) Uani 1.000000 .
H46a H -0.139(2) 0.607(4) -0.0481(6) 0.040(2) Uiso 1.000000 GR
H46b H -0.0630(6) 0.640(3) 0.046(3) 0.040(2) Uiso 1.000000 GR
H46c H -0.130(3) 0.5315(13) 0.040(3) 0.040(2) Uiso 1.000000 GR
C50 C -0.2586(6) 0.5445(5) 0.2071(5) 0.0223(14) Uani 1.000000 .
H50a H -0.235(4) 0.4838(14) 0.1729(7) 0.033(2) Uiso 1.000000 GR
H50b H -0.197(3) 0.5668(14) 0.254(2) 0.033(2) Uiso 1.000000 GR
H50c H -0.3248(13) 0.526(3) 0.238(3) 0.033(2) Uiso 1.000000 GR
C43 C -0.3810(5) 0.7827(5) 0.0675(5) 0.0181(13) Uani 1.000000 .
C25 C -0.4274(6) 0.2294(5) 0.1733(5) 0.0268(15) Uani 1.000000 .
H25a H -0.396(4) 0.2416(16) 0.114(2) 0.040(2) Uiso 1.000000 GR
H25b H -0.366(3) 0.214(3) 0.2225(19) 0.040(2) Uiso 1.000000 GR
H25c H -0.4798(12) 0.1702(11) 0.166(4) 0.040(2) Uiso 1.000000 GR
C5 C -0.1932(6) 0.2841(5) 0.4741(5) 0.0252(15) Uani 1.000000 .
H5a H -0.165(4) 0.3391(15) 0.5180(5) 0.038(2) Uiso 1.000000 GR
H5b H -0.135(3) 0.2662(11) 0.434(3) 0.038(2) Uiso 1.000000 GR
H5c H -0.2611(12) 0.309(2) 0.436(3) 0.038(2) Uiso 1.000000 GR
C58 C 0.0815(6) 0.1039(6) 0.8090(5) 0.0262(15) Uani 1.000000 .
H58a H 0.0010(12) 0.115(4) 0.8142(19) 0.039(2) Uiso 1.000000 GR
H58b H 0.098(4) 0.0291(9) 0.8084(17) 0.039(2) Uiso 1.000000 GR
H58c H 0.127(3) 0.137(3) 0.8624(5) 0.039(2) Uiso 1.000000 GR
C3 C 0.3175(5) -0.0597(5) 0.3994(5) 0.0185(13) Uani 1.000000 .
C23 C -0.5668(5) 0.4589(5) 0.2827(5) 0.0197(13) Uani 1.000000 .
C13 C 0.1300(6) 0.4112(5) 0.2541(5) 0.0241(14) Uani 1.000000 .
H13 H 0.1740(6) 0.4731(5) 0.2571(5) 0.0289(17) Uiso 1.000000 R
C34 C -0.8436(6) 0.9171(5) 0.0488(5) 0.0262(15) Uani 1.000000 .
H34 H -0.8700(6) 0.9812(5) 0.0222(5) 0.0314(18) Uiso 1.000000 R
C14 C 0.0135(6) 0.4145(5) 0.2212(5) 0.0258(15) Uani 1.000000 .
H14 H -0.0213(6) 0.4789(5) 0.2037(5) 0.0310(18) Uiso 1.000000 R
C57 C -0.0341(6) 0.3089(6) 0.7118(5) 0.0272(15) Uani 1.000000 .
H57a H -0.051(3) 0.371(2) 0.673(3) 0.041(2) Uiso 1.000000 GR
H57b H -0.1015(15) 0.2644(16) 0.709(4) 0.041(2) Uiso 1.000000 GR
H57c H -0.0119(19) 0.330(4) 0.7768(14) 0.041(2) Uiso 1.000000 GR
C47 C -0.2599(7) 0.8046(6) -0.0759(5) 0.0321(17) Uani 1.000000 .
H47a H -0.305(4) 0.868(3) -0.087(2) 0.048(2) Uiso 1.000000 GR
H47b H -0.1795(13) 0.823(4) -0.0669(16) 0.048(2) Uiso 1.000000 GR
H47c H -0.274(5) 0.7574(17) -0.1297(9) 0.048(2) Uiso 1.000000 GR

loop_
_atom_site_aniso_label
_atom_site_aniso_U_11
_atom_site_aniso_U_22
_atom_site_aniso_U_33
_atom_site_aniso_U_12
_atom_site_aniso_U_13
_atom_site_aniso_U_23
Ir1 0.01028(11) 0.01209(12) 0.01640(14) -0.00170(8) 0.00246(9) -0.00373(9)
Ir2 0.01309(12) 0.01156(12) 0.01513(14) -0.00198(8) 0.00188(10) -0.00186(9)
S1 0.0101(6) 0.0124(6) 0.0190(8) 0.0001(5) 0.0020(5) -0.0032(5)
S2 0.0120(6) 0.0138(6) 0.0143(7) -0.0011(5) 0.0023(5) -0.0019(5)
N4 0.021(2) 0.014(2) 0.022(3) 0.000(2) 0.001(2) -0.002(2)
C29 0.011(3) 0.023(3) 0.017(3) -0.004(2) -0.001(2) -0.001(3)
C36 0.018(3) 0.025(3) 0.024(4) 0.003(2) 0.007(3) -0.005(3)
C31 0.013(3) 0.018(3) 0.021(3) 0.002(2) 0.008(2) -0.003(2)
C35 0.025(3) 0.020(3) 0.018(3) -0.002(2) 0.012(3) -0.004(3)
N2 0.016(2) 0.015(2) 0.022(3) -0.0012(19) 0.009(2) -0.003(2)
C24 0.015(3) 0.014(3) 0.013(3) -0.004(2) 0.002(2) -0.003(2)
C53 0.018(3) 0.020(3) 0.010(3) -0.008(2) 0.004(2) -0.005(2)
C59 0.015(3) 0.023(3) 0.025(4) -0.003(2) -0.004(3) -0.004(3)
C51 0.022(3) 0.011(3) 0.017(3) -0.010(2) 0.005(2) -0.005(2)
C11 0.019(3) 0.019(3) 0.017(3) -0.000(2) 0.007(3) -0.003(2)
C60 0.020(3) 0.023(3) 0.025(4) -0.008(2) 0.000(3) -0.004(3)
C16 0.022(3) 0.021(3) 0.022(4) -0.005(2) 0.003(3) 0.000(3)
C41 0.014(3) 0.023(3) 0.019(3) -0.010(2) -0.003(2) -0.009(3)
C9 0.010(2) 0.015(3) 0.018(3) -0.002(2) 0.002(2) -0.005(2)
C54 0.012(3) 0.023(3) 0.015(3) -0.005(2) -0.002(2) -0.005(2)
C12 0.015(3) 0.020(3) 0.021(3) -0.003(2) 0.010(2) 0.001(3)
N1 0.010(2) 0.017(2) 0.018(3) 0.0001(18) 0.002(2) -0.007(2)
N3 0.018(2) 0.016(2) 0.013(3) -0.0003(19) 0.000(2) 0.001(2)
C44 0.017(3) 0.017(3) 0.009(3) -0.008(2) 0.005(2) -0.010(2)
C21 0.016(3) 0.017(3) 0.027(4) -0.004(2) -0.001(3) 0.005(3)
C52 0.018(3) 0.015(3) 0.028(4) -0.010(2) -0.000(3) -0.010(3)
C55 0.014(3) 0.017(3) 0.018(3) -0.009(2) 0.003(2) -0.005(2)
C2 0.015(3) 0.027(3) 0.021(3) 0.006(2) 0.001(3) -0.004(3)
C49 0.017(3) 0.022(3) 0.023(4) -0.005(2) 0.002(3) -0.005(3)
C45 0.014(3) 0.015(3) 0.026(4) -0.004(2) -0.005(3) -0.003(3)
C4 0.016(3) 0.016(3) 0.013(3) -0.003(2) 0.005(2) -0.005(2)
C1 0.014(3) 0.018(3) 0.025(4) 0.002(2) -0.001(3) -0.004(3)
C32 0.024(3) 0.022(3) 0.019(3) 0.003(3) 0.002(3) -0.002(3)
C42 0.021(3) 0.019(3) 0.025(4) -0.012(2) -0.002(3) -0.006(3)
C22 0.022(3) 0.022(3) 0.024(4) -0.007(2) -0.003(3) 0.002(3)
C15 0.024(3) 0.026(3) 0.024(4) 0.001(3) -0.000(3) -0.000(3)
C26 0.032(4) 0.026(3) 0.022(4) -0.003(3) -0.002(3) -0.005(3)
C6 0.014(3) 0.029(3) 0.030(4) -0.001(2) 0.007(3) -0.006(3)
C33 0.026(3) 0.032(4) 0.019(4) 0.007(3) -0.002(3) -0.004(3)
C56 0.028(3) 0.020(3) 0.025(4) -0.004(3) 0.009(3) -0.001(3)
C48 0.041(4) 0.019(3) 0.029(4) 0.004(3) -0.001(3) -0.004(3)
C46 0.017(3) 0.037(4) 0.027(4) -0.004(3) 0.006(3) -0.010(3)
C50 0.023(3) 0.021(3) 0.021(4) -0.001(2) -0.004(3) 0.000(3)
C43 0.022(3) 0.010(3) 0.023(3) -0.005(2) 0.003(3) -0.005(2)
C25 0.027(3) 0.025(3) 0.028(4) 0.007(3) -0.001(3) 0.001(3)
C5 0.024(3) 0.023(3) 0.028(4) 0.006(3) 0.002(3) 0.003(3)
C58 0.027(3) 0.034(4) 0.017(4) -0.008(3) -0.000(3) -0.002(3)
C3 0.015(3) 0.020(3) 0.021(3) -0.001(2) 0.004(2) -0.005(3)
C23 0.015(3) 0.020(3) 0.023(3) -0.007(2) -0.001(2) 0.005(3)
C13 0.026(3) 0.017(3) 0.030(4) -0.002(2) 0.005(3) -0.001(3)
C34 0.028(3) 0.019(3) 0.032(4) 0.007(3) 0.007(3) 0.005(3)
C14 0.027(3) 0.017(3) 0.033(4) 0.002(3) 0.002(3) -0.004(3)
C57 0.024(3) 0.029(4) 0.030(4) -0.002(3) 0.007(3) -0.009(3)
C47 0.042(4) 0.029(4) 0.025(4) -0.014(3) 0.004(3) -0.004(3)

loop_
_atom_type_symbol
_atom_type_scat_dispersion_real
_atom_type_scat_dispersion_imag
_atom_type_scat_Cromer_Mann_a1
_atom_type_scat_Cromer_Mann_a2
_atom_type_scat_Cromer_Mann_a3
_atom_type_scat_Cromer_Mann_a4
_atom_type_scat_Cromer_Mann_b1
_atom_type_scat_Cromer_Mann_b2
_atom_type_scat_Cromer_Mann_b3
_atom_type_scat_Cromer_Mann_b4
_atom_type_scat_Cromer_Mann_c
_atom_type_scat_source
_atom_type_scat_dispersion_source
H 0.00000 0.00000 0.49300 0.32291 0.14019 0.04081 10.51090 26.12570 3.14236 57.79970 0.0030380000826 'International Tables Volume C Table 6.1.1.4 (pp. 500-502)' 'Henke, Gullikson and Davis, At. Data and Nucl. Data Tables, 1993, 54, 2'
C 0.01920 0.00962 2.31000 1.02000 1.58860 0.86500 20.84390 10.20750 0.56870 51.65120 0.215599998832 'International Tables Volume C Table 6.1.1.4 (pp. 500-502)' 'Henke, Gullikson and Davis, At. Data and Nucl. Data Tables, 1993, 54, 2'
Ir -4.39626 6.81616 27.30490 16.72960 15.61150 5.83377 1.59279 8.86553 0.41792 45.00110 11.4722003937 'International Tables Volume C Table 6.1.1.4 (pp. 500-502)' 'Henke, Gullikson and Davis, At. Data and Nucl. Data Tables, 1993, 54, 2'
S 0.33537 0.55136 6.90530 5.20340 1.43790 1.58630 1.46790 22.21510 0.25360 56.17200 0.866900026798 'International Tables Volume C Table 6.1.1.4 (pp. 500-502)' 'Henke, Gullikson and Davis, At. Data and Nucl. Data Tables, 1993, 54, 2'
N 0.03256 0.01839 12.21260 3.13220 2.01250 1.16630 0.00570 9.89330 28.99750 0.58260 -11.5290002823 'International Tables Volume C Table 6.1.1.4 (pp. 500-502)' 'Henke, Gullikson and Davis, At. Data and Nucl. Data Tables, 1993, 54, 2'

loop_
_exptl_crystal_face_index_h
_exptl_crystal_face_index_k
_exptl_crystal_face_index_l
_exptl_crystal_face_perp_dist
_exptl_oxdiff_crystal_face_indexfrac_h
_exptl_oxdiff_crystal_face_indexfrac_k
_exptl_oxdiff_crystal_face_indexfrac_l
_exptl_oxdiff_crystal_face_x
_exptl_oxdiff_crystal_face_y
_exptl_oxdiff_crystal_face_z
-2 0 9 0.0314 -1.8932 -0.3452 9.0610 -0.2221 -0.1893 0.9565
4 -3 6 0.0433 4.4135 -2.7879 6.1286 0.4616 0.3954 0.7941
6 -2 -6 0.0388 5.7251 -1.7239 -6.4056 0.6283 0.5371 -0.5628
-3 2 -8 0.0387 -3.0390 2.3538 -7.5131 -0.3110 -0.2668 -0.9122
-7 3 0 0.0407 -6.9623 3.1171 0.0474 -0.7481 -0.6401 -0.1747
2 3 8 0.0226 2.2203 3.2759 7.5686 -0.3397 0.4927 0.8012
3 7 -4 0.0080 3.0333 6.9515 -3.5187 -0.5048 0.7336 -0.4551
-3 -7 2 0.0072 -3.3010 -7.2262 1.9327 0.5437 -0.7900 0.2832

loop_
_geom_angle_atom_site_label_1
_geom_angle_atom_site_label_2
_geom_angle_atom_site_label_3
_geom_angle
_geom_angle_site_symmetry_1
_geom_angle_site_symmetry_3
C53 Ir1 S1 167.51(16) . .
C53 Ir1 S1 99.14(17) . 2_556
C51 Ir1 S1 112.01(17) . .
C51 Ir1 S1 159.98(17) . 2_556
C51 Ir1 C53 64.6(2) . .
C54 Ir1 S1 95.80(17) . 2_556
C54 Ir1 S1 128.52(17) . .
C54 Ir1 C53 39.0(2) . .
C54 Ir1 C51 64.3(2) . .
N1 Ir1 S1 80.45(14) . 2_556
N1 Ir1 S1 81.38(15) . .
N1 Ir1 C53 111.0(2) . .
N1 Ir1 C51 115.4(2) . .
N1 Ir1 C54 149.3(2) . .
C52 Ir1 S1 145.00(19) . .
C52 Ir1 S1 133.06(19) . 2_556
C52 Ir1 C53 38.4(2) . .
C52 Ir1 C51 38.2(2) . .
C52 Ir1 C54 64.2(2) . .
C52 Ir1 N1 96.1(2) . .
C55 Ir1 S1 125.21(16) . 2_556
C55 Ir1 S1 105.56(17) . .
C55 Ir1 C53 63.9(2) . .
C55 Ir1 C51 38.4(2) . .
C55 Ir1 C54 37.5(2) . .
C55 Ir1 N1 153.8(2) . .
C55 Ir1 C52 63.6(2) . .
C41 Ir2 S2 96.98(17) . 2_465
C41 Ir2 S2 165.11(19) . .
N3 Ir2 S2 80.22(14) 2_465 2_465
N3 Ir2 S2 82.05(14) 2_465 .
N3 Ir2 C41 112.6(2) 2_465 .
C44 Ir2 S2 126.30(17) . 2_465
C44 Ir2 S2 104.38(15) . .
C44 Ir2 C41 64.0(2) . .
C44 Ir2 N3 153.0(2) . 2_465
C45 Ir2 S2 95.61(16) . 2_465
C45 Ir2 S2 126.53(18) . .
C45 Ir2 C41 38.6(3) . .
C45 Ir2 N3 150.6(2) . 2_465
C45 Ir2 C44 37.7(2) . .
C42 Ir2 S2 146.41(18) . .
C42 Ir2 S2 130.59(18) . 2_465
C42 Ir2 C41 38.9(2) . .
C42 Ir2 N3 96.3(2) . 2_465
C42 Ir2 C44 63.7(2) . .
C42 Ir2 C45 64.3(2) . .
C43 Ir2 S2 159.17(17) . 2_465
C43 Ir2 S2 112.86(16) . .
C43 Ir2 C41 64.5(2) . .
C43 Ir2 N3 114.8(2) . 2_465
C43 Ir2 C44 38.4(2) . .
C43 Ir2 C45 64.1(2) . .
C43 Ir2 C42 37.9(2) . .
C9 S1 Ir1 97.44(19) . 2_556
C9 S1 Ir1 107.49(19) . .
C29 S2 Ir2 97.5(2) . 2_465
C29 S2 Ir2 108.18(19) . .
C31 N4 C29 124.6(6) . .
N4 C29 S2 125.1(5) . .
C24 C29 S2 112.6(4) . .
C24 C29 N4 122.2(6) . .
C31 C36 H36 119.8(4) . .
C35 C36 H36 119.8(4) . .
C35 C36 C31 120.4(6) . .
C36 C31 N4 116.1(6) . .
C32 C31 N4 124.7(6) . .
C32 C31 C36 119.0(6) . .
H35 C35 C36 120.1(4) . .
C34 C35 C36 119.8(6) . .
C34 C35 H35 120.1(4) . .
C9 N2 C11 123.5(5) . .
N3 C24 C29 118.7(5) . .
C23 C24 C29 131.7(6) . .
C23 C24 N3 109.2(5) . .
C54 C53 Ir1 70.6(3) . .
C52 C53 Ir1 71.5(4) . .
C52 C53 C54 107.1(5) . .
C58 C53 Ir1 127.2(4) . .
C58 C53 C54 127.0(6) . .
C58 C53 C52 125.7(6) . .
H59b C59 H59a 109.5 . .
H59c C59 H59a 109.5 . .
H59c C59 H59b 109.5 . .
C54 C59 H59a 109.5 . .
C54 C59 H59b 109.5 . .
C54 C59 H59c 109.5 . .
C52 C51 Ir1 70.4(3) . .
C55 C51 Ir1 70.8(3) . .
C55 C51 C52 106.5(5) . .
C56 C51 Ir1 131.2(5) . .
C56 C51 C52 127.5(6) . .
C56 C51 C55 125.3(6) . .
C16 C11 N2 123.2(6) . .
C12 C11 N2 117.8(5) . .
C12 C11 C16 118.8(6) . .
H60b C60 H60a 109.5 . .
H60c C60 H60a 109.5 . .
H60c C60 H60b 109.5 . .
C55 C60 H60a 109.5 . .
C55 C60 H60b 109.5 . .
C55 C60 H60c 109.5 . .
H16 C16 C11 120.1(4) . .
C15 C16 C11 119.7(6) . .
C15 C16 H16 120.1(4) . .
C45 C41 Ir2 70.9(3) . .
C42 C41 Ir2 71.3(3) . .
C42 C41 C45 107.2(6) . .
C46 C41 Ir2 125.9(4) . .
C46 C41 C45 127.9(6) . .
C46 C41 C42 124.8(6) . .
N2 C9 S1 123.9(4) . .
C4 C9 S1 112.7(4) . .
C4 C9 N2 123.4(5) . .
C53 C54 Ir1 70.4(3) . .
C59 C54 Ir1 123.4(4) . .
C59 C54 C53 124.8(6) . .
C55 C54 Ir1 72.5(3) . .
C55 C54 C53 108.3(5) . .
C55 C54 C59 126.8(6) . .
H12 C12 C11 119.6(4) . .
C13 C12 C11 120.8(6) . .
C13 C12 H12 119.6(4) . .
C4 N1 Ir1 119.1(4) 2_556 .
C1 N1 Ir1 131.8(4) . .
C1 N1 C4 108.7(5) . 2_556
C24 N3 Ir2 119.8(4) . 2_465
C21 N3 Ir2 131.5(4) . 2_465
C21 N3 C24 108.3(5) . .
C49 C44 Ir2 130.9(4) . .
C45 C44 Ir2 69.6(3) . .
C45 C44 C49 126.3(6) . .
C43 C44 Ir2 71.0(3) . .
C43 C44 C49 124.9(5) . .
C43 C44 C45 108.3(5) . .
C22 C21 N3 108.0(6) . .
C25 C21 N3 123.8(6) . .
C25 C21 C22 128.2(6) . .
C53 C52 Ir1 70.1(3) . .
C51 C52 Ir1 71.4(3) . .
C51 C52 C53 109.0(5) . .
C57 C52 Ir1 123.7(4) . .
C57 C52 C53 124.0(6) . .
C57 C52 C51 127.0(6) . .
C51 C55 Ir1 70.7(3) . .
C60 C55 Ir1 130.8(4) . .
C60 C55 C51 124.3(6) . .
C54 C55 Ir1 70.1(3) . .
C54 C55 C51 109.1(5) . .
C54 C55 C60 126.3(6) . .
C1 C2 H2 125.8(4) 2_556 .
C3 C2 H2 125.8(3) . .
C3 C2 C1 108.4(5) . 2_556
H49a C49 C44 109.5 . .
H49b C49 C44 109.5 . .
H49b C49 H49a 109.5 . .
H49c C49 C44 109.5 . .
H49c C49 H49a 109.5 . .
H49c C49 H49b 109.5 . .
C41 C45 Ir2 70.5(3) . .
C44 C45 Ir2 72.7(3) . .
C44 C45 C41 108.9(6) . .
C50 C45 Ir2 123.7(4) . .
C50 C45 C41 126.4(6) . .
C50 C45 C44 124.7(6) . .
N1 C4 C9 119.2(5) 2_556 .
C3 C4 C9 131.3(6) . .
C3 C4 N1 109.1(5) . 2_556
C2 C1 N1 108.5(6) 2_556 .
C5 C1 N1 123.5(6) . .
C5 C1 C2 127.9(6) . 2_556
H32 C32 C31 120.0(4) . .
C33 C32 C31 120.0(6) . .
C33 C32 H32 120.0(4) . .
C41 C42 Ir2 69.8(3) . .
C43 C42 Ir2 72.3(3) . .
C43 C42 C41 108.7(6) . .
C47 C42 Ir2 125.2(5) . .
C47 C42 C41 125.1(6) . .
C47 C42 C43 126.2(6) . .
H22 C22 C21 125.8(4) . .
C23 C22 C21 108.5(6) . .
C23 C22 H22 125.8(4) . .
H15 C15 C16 119.5(4) . .
C14 C15 C16 120.9(6) . .
C14 C15 H15 119.5(4) . .
H26b C26 H26a 109.5 . .
H26c C26 H26a 109.5 . .
H26c C26 H26b 109.5 . .
C23 C26 H26a 109.5 . .
C23 C26 H26b 109.5 . .
C23 C26 H26c 109.5 . .
H6b C6 H6a 109.5 . .
H6c C6 H6a 109.5 . .
H6c C6 H6b 109.5 . .
C3 C6 H6a 109.5 . .
C3 C6 H6b 109.5 . .
C3 C6 H6c 109.5 . .
H33 C33 C32 119.4(4) . .
C34 C33 C32 121.2(6) . .
C34 C33 H33 119.4(4) . .
H56a C56 C51 109.5 . .
H56b C56 C51 109.5 . .
H56b C56 H56a 109.5 . .
H56c C56 C51 109.5 . .
H56c C56 H56a 109.5 . .
H56c C56 H56b 109.5 . .
H48b C48 H48a 109.5 . .
H48c C48 H48a 109.5 . .
H48c C48 H48b 109.5 . .
C43 C48 H48a 109.5 . .
C43 C48 H48b 109.5 . .
C43 C48 H48c 109.5 . .
H46a C46 C41 109.5 . .
H46b C46 C41 109.5 . .
H46b C46 H46a 109.5 . .
H46c C46 C41 109.5 . .
H46c C46 H46a 109.5 . .
H46c C46 H46b 109.5 . .
H50a C50 C45 109.5 . .
H50b C50 C45 109.5 . .
H50b C50 H50a 109.5 . .
H50c C50 C45 109.5 . .
H50c C50 H50a 109.5 . .
H50c C50 H50b 109.5 . .
C44 C43 Ir2 70.6(3) . .
C42 C43 Ir2 69.8(3) . .
C42 C43 C44 106.9(5) . .
C48 C43 Ir2 131.0(5) . .
C48 C43 C44 125.5(6) . .
C48 C43 C42 127.1(6) . .
H25a C25 C21 109.5 . .
H25b C25 C21 109.5 . .
H25b C25 H25a 109.5 . .
H25c C25 C21 109.5 . .
H25c C25 H25a 109.5 . .
H25c C25 H25b 109.5 . .
H5a C5 C1 109.5 . .
H5b C5 C1 109.5 . .
H5b C5 H5a 109.5 . .
H5c C5 C1 109.5 . .
H5c C5 H5a 109.5 . .
H5c C5 H5b 109.5 . .
H58a C58 C53 109.5 . .
H58b C58 C53 109.5 . .
H58b C58 H58a 109.5 . .
H58c C58 C53 109.5 . .
H58c C58 H58a 109.5 . .
H58c C58 H58b 109.5 . .
C4 C3 C2 105.3(5) . .
C6 C3 C2 127.0(6) . .
C6 C3 C4 127.8(6) . .
C22 C23 C24 106.0(6) . .
C26 C23 C24 128.2(6) . .
C26 C23 C22 125.8(6) . .
H13 C13 C12 120.2(4) . .
C14 C13 C12 119.7(6) . .
C14 C13 H13 120.2(4) . .
C33 C34 C35 119.4(6) . .
H34 C34 C35 120.3(4) . .
H34 C34 C33 120.3(4) . .
C13 C14 C15 119.9(6) . .
H14 C14 C15 120.0(4) . .
H14 C14 C13 120.0(4) . .
H57a C57 C52 109.5 . .
H57b C57 C52 109.5 . .
H57b C57 H57a 109.5 . .
H57c C57 C52 109.5 . .
H57c C57 H57a 109.5 . .
H57c C57 H57b 109.5 . .
H47a C47 C42 109.5 . .
H47b C47 C42 109.5 . .
H47b C47 H47a 109.5 . .
H47c C47 C42 109.5 . .
H47c C47 H47a 109.5 . .
H47c C47 H47b 109.5 . .

loop_
_geom_bond_atom_site_label_1
_geom_bond_atom_site_label_2
_geom_bond_distance
_geom_bond_site_symmetry_2
Ir1 S1 2.3898(15) .
Ir1 S1 2.3521(14) 2_556
Ir1 C53 2.179(6) .
Ir1 C51 2.210(6) .
Ir1 C54 2.181(6) .
Ir1 N1 2.091(5) .
Ir1 C52 2.198(6) .
Ir1 C55 2.212(6) .
Ir2 S2 2.3953(13) .
Ir2 S2 2.3711(13) 2_465
Ir2 C41 2.165(6) .
Ir2 N3 2.089(5) 2_465
Ir2 C44 2.213(6) .
Ir2 C45 2.172(6) .
Ir2 C42 2.186(6) .
Ir2 C43 2.219(6) .
S1 C9 1.833(6) .
S2 C29 1.836(7) .
N4 C29 1.277(8) .
N4 C31 1.419(8) .
C29 C24 1.446(8) .
C36 H36 0.9300 .
C36 C31 1.401(9) .
C36 C35 1.396(9) .
C31 C32 1.402(9) .
C35 H35 0.9300 .
C35 C34 1.393(10) .
N2 C11 1.418(8) .
N2 C9 1.281(8) .
C24 N3 1.382(8) .
C24 C23 1.394(9) .
C53 C54 1.456(9) .
C53 C52 1.439(9) .
C53 C58 1.501(9) .
C59 H59a 0.9600 .
C59 H59b 0.9600 .
C59 H59c 0.9600 .
C59 C54 1.505(8) .
C51 C52 1.442(10) .
C51 C55 1.456(8) .
C51 C56 1.491(9) .
C11 C16 1.410(9) .
C11 C12 1.391(9) .
C60 H60a 0.9600 .
C60 H60b 0.9600 .
C60 H60c 0.9600 .
C60 C55 1.504(9) .
C16 H16 0.9300 .
C16 C15 1.378(9) .
C41 C45 1.434(10) .
C41 C42 1.448(9) .
C41 C46 1.499(9) .
C9 C4 1.436(8) .
C54 C55 1.412(9) .
C12 H12 0.9300 .
C12 C13 1.391(9) .
N1 C4 1.374(8) 2_556
N1 C1 1.349(8) .
N3 C21 1.355(8) .
C44 C49 1.487(9) .
C44 C45 1.417(8) .
C44 C43 1.458(9) .
C21 C22 1.403(10) .
C21 C25 1.497(9) .
C52 C57 1.502(9) .
C2 H2 0.9300 .
C2 C1 1.393(9) 2_556
C2 C3 1.404(9) .
C49 H49a 0.9600 .
C49 H49b 0.9600 .
C49 H49c 0.9600 .
C45 C50 1.506(9) .
C4 C3 1.405(8) .
C1 C5 1.492(9) .
C32 H32 0.9300 .
C32 C33 1.379(9) .
C42 C43 1.432(9) .
C42 C47 1.494(10) .
C22 H22 0.9300 .
C22 C23 1.389(9) .
C15 H15 0.9300 .
C15 C14 1.385(10) .
C26 H26a 0.9600 .
C26 H26b 0.9600 .
C26 H26c 0.9600 .
C26 C23 1.512(10) .
C6 H6a 0.9600 .
C6 H6b 0.9600 .
C6 H6c 0.9600 .
C6 C3 1.500(9) .
C33 H33 0.9300 .
C33 C34 1.391(10) .
C56 H56a 0.9600 .
C56 H56b 0.9600 .
C56 H56c 0.9600 .
C48 H48a 0.9600 .
C48 H48b 0.9600 .
C48 H48c 0.9600 .
C48 C43 1.503(9) .
C46 H46a 0.9600 .
C46 H46b 0.9600 .
C46 H46c 0.9600 .
C50 H50a 0.9600 .
C50 H50b 0.9600 .
C50 H50c 0.9600 .
C25 H25a 0.9600 .
C25 H25b 0.9600 .
C25 H25c 0.9600 .
C5 H5a 0.9600 .
C5 H5b 0.9600 .
C5 H5c 0.9600 .
C58 H58a 0.9600 .
C58 H58b 0.9600 .
C58 H58c 0.9600 .
C13 H13 0.9300 .
C13 C14 1.386(9) .
C34 H34 0.9300 .
C14 H14 0.9300 .
C57 H57a 0.9600 .
C57 H57b 0.9600 .
C57 H57c 0.9600 .
C47 H47a 0.9600 .
C47 H47b 0.9600 .
C47 H47c 0.9600 .

loop_
_geom_torsion_atom_site_label_1
_geom_torsion_atom_site_label_2
_geom_torsion_atom_site_label_3
_geom_torsion_atom_site_label_4
_geom_torsion
_geom_torsion_site_symmetry_1
_geom_torsion_site_symmetry_2
_geom_torsion_site_symmetry_3
_geom_torsion_site_symmetry_4
Ir1 C53 C54 C59 -117.7(3) . . . .
Ir1 C53 C54 C55 62.9(4) . . . .
Ir1 C53 C52 C51 -61.1(3) . . . .
Ir1 C53 C52 C57 117.8(4) . . . .
Ir1 C51 C52 C53 60.3(4) . . . .
Ir1 C51 C52 C57 -118.6(4) . . . .
Ir1 C51 C55 C60 126.8(3) . . . .
Ir1 C51 C55 C54 -59.8(4) . . . .
Ir1 C54 C53 C52 -62.6(4) . . . .
Ir1 C54 C53 C58 122.4(4) . . . .
Ir1 C54 C55 C51 60.2(4) . . . .
Ir1 C54 C55 C60 -126.6(3) . . . .
Ir1 N1 C4 C9 -13.7(5) . . 2_556 2_556
Ir1 N1 C4 C3 172.9(5) . . 2_556 2_556
Ir1 N1 C1 C2 -173.0(6) . . . 2_556
Ir1 N1 C1 C5 9.0(6) . . . .
Ir1 C52 C53 C54 62.0(3) . . . .
Ir1 C52 C53 C58 -123.0(4) . . . .
Ir1 C52 C51 C55 -62.1(4) . . . .
Ir1 C52 C51 C56 127.5(4) . . . .
Ir1 C55 C51 C52 61.8(4) . . . .
Ir1 C55 C51 C56 -127.5(4) . . . .
Ir1 C55 C54 C53 -61.6(4) . . . .
Ir1 C55 C54 C59 119.0(3) . . . .
Ir2 C41 C45 C44 -63.0(4) . . . .
Ir2 C41 C45 C50 118.0(4) . . . .
Ir2 C41 C42 C43 62.2(4) . . . .
Ir2 C41 C42 C47 -119.4(4) . . . .
Ir2 N3 C24 C29 -13.2(5) 2_465 . . .
Ir2 N3 C24 C23 173.5(5) 2_465 . . .
Ir2 N3 C21 C22 -173.1(6) 2_465 . . .
Ir2 N3 C21 C25 8.2(6) 2_465 . . .
Ir2 C44 C45 C41 61.5(3) . . . .
Ir2 C44 C45 C50 -119.5(3) . . . .
Ir2 C44 C43 C42 -60.6(4) . . . .
Ir2 C44 C43 C48 127.1(4) . . . .
Ir2 C45 C41 C42 62.5(4) . . . .
Ir2 C45 C41 C46 -121.1(4) . . . .
Ir2 C45 C44 C49 126.4(3) . . . .
Ir2 C45 C44 C43 -60.7(3) . . . .
Ir2 C42 C41 C45 -62.3(4) . . . .
Ir2 C42 C41 C46 121.2(4) . . . .
Ir2 C42 C43 C44 61.2(3) . . . .
Ir2 C42 C43 C48 -126.8(4) . . . .
Ir2 C43 C44 C49 -127.2(3) . . . .
Ir2 C43 C44 C45 59.8(4) . . . .
Ir2 C43 C42 C41 -60.6(4) . . . .
Ir2 C43 C42 C47 121.0(4) . . . .
S1 C9 N2 C11 2.1(6) . . . .
S1 C9 C4 N1 14.2(5) . . . 2_556
S1 C9 C4 C3 -157.4(4) . . . .
S2 C29 N4 C31 -3.8(7) . . . .
S2 C29 C24 N3 -14.9(5) . . . .
S2 C29 C24 C23 156.6(4) . . . .
N4 C29 C24 N3 168.0(6) . . . .
N4 C29 C24 C23 -20.5(8) . . . .
N4 C31 C36 C35 -179.1(5) . . . .
N4 C31 C32 C33 176.5(6) . . . .
C29 C24 N3 C21 173.2(6) . . . .
C29 C24 C23 C22 -171.5(7) . . . .
C29 C24 C23 C26 8.6(9) . . . .
C36 C31 C32 C33 2.5(7) . . . .
C36 C35 C34 C33 2.0(7) . . . .
C31 C32 C33 C34 1.8(8) . . . .
C35 C34 C33 C32 -4.1(8) . . . .
N2 C11 C16 C15 -177.5(7) . . . .
N2 C11 C12 C13 177.6(6) . . . .
N2 C9 C4 N1 -168.6(6) . . . 2_556
N2 C9 C4 C3 19.7(8) . . . .
C24 N3 C21 C22 -0.4(5) . . . .
C24 N3 C21 C25 -179.2(5) . . . .
C24 C23 C22 C21 -0.8(5) . . . .
C53 C54 C55 C51 -1.4(5) . . . .
C53 C54 C55 C60 171.8(4) . . . .
C53 C52 C51 C55 -1.8(5) . . . .
C53 C52 C51 C56 -172.2(5) . . . .
C59 C54 C55 C51 179.2(6) . . . .
C59 C54 C55 C60 -7.6(8) . . . .
C11 C16 C15 C14 0.9(8) . . . .
C11 C12 C13 C14 -0.5(8) . . . .
C16 C15 C14 C13 1.4(9) . . . .
C41 C45 C44 C49 -172.1(4) . . . .
C41 C45 C44 C43 0.8(5) . . . .
C41 C42 C43 C44 0.5(5) . . . .
C41 C42 C43 C48 172.6(5) . . . .
C9 C4 N1 C1 -172.8(6) . . 2_556 2_556
C9 C4 C3 C2 170.9(8) . . . .
C9 C4 C3 C6 -8.8(9) . . . .
C12 C13 C14 C15 -1.6(8) . . . .
N1 C4 C3 C2 -1.4(5) 2_556 . . .
N1 C4 C3 C6 178.9(5) 2_556 . . .
N1 C1 C2 C3 1.5(6) . . 2_556 2_556
N3 C21 C22 C23 0.8(6) . . . .
C44 C43 C42 C47 -177.8(5) . . . .
C21 C22 C23 C26 179.0(5) . . . .
